data_1507699
loop_
_publ_author_name
'Xu, Qing-Long'
'Dai, Li-Xin'
'You, Shu-Li'

_publ_section_title
;
 Enantioselective synthesis of tetrahydroisoquinolines via
 iridium-catalyzed intramolecular Friedel-Crafts-type allylic alkylation
 of phenols.
;
_journal_issue 10
_journal_name_full 'Organic letters'
_journal_page_first 2579
_journal_page_last 2581
_journal_paper_doi 10.1021/ol3008793
_journal_volume 14
_journal_year 2012
_chemical_absolute_configuration ad
_chemical_formula_sum 'C19 H20 Br N O2'
_chemical_formula_weight 374.27
_chemical_name_systematic
; 
 ? 
;
_space_group_IT_number 5
_symmetry_cell_setting monoclinic
_symmetry_space_group_name_Hall 'C 2y'
_symmetry_space_group_name_H-M 'C 1 2 1'
_atom_sites_solution_hydrogens geom
_atom_sites_solution_primary direct
_atom_sites_solution_secondary difmap
_audit_creation_method SHELXL-97
_cell_angle_alpha 90.00
_cell_angle_beta 108.305(4)
_cell_angle_gamma 90.00
_cell_formula_units_Z 4
_cell_length_a 27.921(4)
_cell_length_b 7.0957(10)
_cell_length_c 8.9295(13)
_cell_measurement_reflns_used 2360
_cell_measurement_temperature 133(2)
_cell_measurement_theta_max 28.59
_cell_measurement_theta_min 2.40
_cell_volume 1679.6(4)
_computing_cell_refinement 'Bruker SAINT'
_computing_data_collection 'Bruker APEX2'
_computing_data_reduction 'Bruker SAINT'
_computing_molecular_graphics 'Bruker SHELXTL'
_computing_publication_material 'Bruker SHELXTL'
_computing_structure_refinement 'SHELXL-97 (Sheldrick, 1997)'
_computing_structure_solution 'SHELXS-97 (Sheldrick, 1990)'
_diffrn_ambient_temperature 133(2)
_diffrn_measured_fraction_theta_full 0.997
_diffrn_measured_fraction_theta_max 0.997
_diffrn_measurement_device_type 'Bruker APEX-II CCD'
_diffrn_measurement_method '\f and \w scans'
_diffrn_radiation_monochromator graphite
_diffrn_radiation_source 'fine-focus sealed tube'
_diffrn_radiation_type MoK\a
_diffrn_radiation_wavelength 0.71073
_diffrn_reflns_av_R_equivalents 0.0373
_diffrn_reflns_av_sigmaI/netI 0.0679
_diffrn_reflns_limit_h_max 31
_diffrn_reflns_limit_h_min -35
_diffrn_reflns_limit_k_max 8
_diffrn_reflns_limit_k_min -9
_diffrn_reflns_limit_l_max 11
_diffrn_reflns_limit_l_min -11
_diffrn_reflns_number 6131
_diffrn_reflns_theta_full 27.00
_diffrn_reflns_theta_max 27.00
_diffrn_reflns_theta_min 2.40
_diffrn_standards_number 0
_exptl_absorpt_coefficient_mu 2.457
_exptl_absorpt_correction_T_max 0.8870
_exptl_absorpt_correction_T_min 0.5462
_exptl_absorpt_correction_type multi-scan
_exptl_absorpt_process_details sadabs
_exptl_crystal_colour colourless
_exptl_crystal_density_diffrn 1.480
_exptl_crystal_density_method 'not measured'
_exptl_crystal_description prism
_exptl_crystal_F_000 768
_exptl_crystal_size_max 0.28
_exptl_crystal_size_mid 0.08
_exptl_crystal_size_min 0.05
_refine_diff_density_max 0.477
_refine_diff_density_min -0.396
_refine_diff_density_rms 0.071
_refine_ls_abs_structure_details 'Flack H D (1983), Acta Cryst. A39, 876-881'
_refine_ls_abs_structure_Flack 0.013(12)
_refine_ls_extinction_method none
_refine_ls_goodness_of_fit_ref 1.076
_refine_ls_hydrogen_treatment constr
_refine_ls_matrix_type full
_refine_ls_number_parameters 210
_refine_ls_number_reflns 3273
_refine_ls_number_restraints 1
_refine_ls_restrained_S_all 1.076
_refine_ls_R_factor_all 0.0479
_refine_ls_R_factor_gt 0.0324
_refine_ls_shift/su_max 0.001
_refine_ls_shift/su_mean 0.000
_refine_ls_structure_factor_coef Fsqd
_refine_ls_weighting_details 'calc w=1/[\s^2^(Fo^2^)+(0.0255P)^2^+0.0000P] where P=(Fo^2^+2Fc^2^)/3'
_refine_ls_weighting_scheme calc
_refine_ls_wR_factor_gt 0.0637
_refine_ls_wR_factor_ref 0.0781
_reflns_number_gt 2725
_reflns_number_total 3273
_reflns_threshold_expression >2sigma(I)
_cod_data_source_file ol3008793_si_002.cif
_cod_data_source_block dm11313
_cod_depositor_comments
;
The following automatic conversions were performed:

'_symmetry_cell_setting' value 'Monoclinic' changed to 'monoclinic'
according to /home/saulius/struct/CIF-dictionaries/cif_core.dic
dictionary named 'cif_core.dic' version 2.4.1 from 2010-06-29.

Automatic conversion script
Id: cif_fix_values 1715 2011-07-08 13:25:40Z adriana 

 Adding full bibliography for 1507699.cif.
;
_cod_original_sg_symbol_H-M C2
_cod_database_code 1507699

loop_
_symmetry_equiv_pos_as_xyz
'x, y, z'
'-x, y, -z'
'x+1/2, y+1/2, z'
'-x+1/2, y+1/2, -z'

loop_
_atom_site_label
_atom_site_type_symbol
_atom_site_fract_x
_atom_site_fract_y
_atom_site_fract_z
_atom_site_U_iso_or_equiv
_atom_site_adp_type
_atom_site_occupancy
_atom_site_symmetry_multiplicity
_atom_site_calc_flag
_atom_site_refinement_flags
Br1 Br 0.245172(14) 0.75592(6) 0.30211(4) 0.02055(10) Uani 1 1 d .
C1 C 0.25076(14) 0.7444(9) 0.0955(4) 0.0179(7) Uani 1 1 d .
C2 C 0.20689(12) 0.7600(9) -0.0293(4) 0.0173(7) Uani 1 1 d .
C3 C 0.21039(12) 0.7534(10) -0.1831(3) 0.0180(6) Uani 1 1 d .
C4 C 0.25671(13) 0.7420(11) -0.2055(4) 0.0175(8) Uani 1 1 d .
H4 H 0.2589 0.7438 -0.3095 0.021 Uiso 1 1 calc R
C5 C 0.30042(14) 0.7280(6) -0.0781(4) 0.0140(9) Uani 1 1 d .
C6 C 0.35065(14) 0.7051(5) -0.1089(4) 0.0138(9) Uani 1 1 d .
H6 H 0.3513 0.5765 -0.1541 0.017 Uiso 1 1 calc R
C7 C 0.39499(14) 0.7188(5) 0.0431(4) 0.0174(10) Uani 1 1 d .
H7A H 0.4259 0.6715 0.0241 0.021 Uiso 1 1 calc R
H7B H 0.4006 0.8523 0.0760 0.021 Uiso 1 1 calc R
C8 C 0.34511(15) 0.7031(5) 0.2154(4) 0.0199(9) Uani 1 1 d .
H8A H 0.3572 0.8286 0.2600 0.024 Uiso 1 1 calc R
H8B H 0.3371 0.6284 0.2981 0.024 Uiso 1 1 calc R
C9 C 0.29815(15) 0.7260(6) 0.0756(4) 0.0163(9) Uani 1 1 d .
C10 C 0.35796(15) 0.8466(6) -0.2258(4) 0.0188(8) Uani 1 1 d .
H10 H 0.3547 0.9766 -0.2055 0.023 Uiso 1 1 calc R
C11 C 0.36865(16) 0.7995(5) -0.3554(4) 0.0252(11) Uani 1 1 d .
H11A H 0.3721 0.6705 -0.3787 0.030 Uiso 1 1 calc R
H11B H 0.3729 0.8946 -0.4250 0.030 Uiso 1 1 calc R
C12 C 0.16742(15) 0.7669(11) -0.4586(4) 0.0267(9) Uani 1 1 d .
H12A H 0.1854 0.8806 -0.4733 0.040 Uiso 1 1 calc R
H12B H 0.1331 0.7683 -0.5331 0.040 Uiso 1 1 calc R
H12C H 0.1853 0.6551 -0.4776 0.040 Uiso 1 1 calc R
C13 C 0.43054(16) 0.5874(6) 0.3072(4) 0.0236(9) Uani 1 1 d .
H13A H 0.4207 0.5414 0.3980 0.028 Uiso 1 1 calc R
H13B H 0.4468 0.7120 0.3355 0.028 Uiso 1 1 calc R
C14 C 0.46739(16) 0.4527(6) 0.2749(5) 0.0213(9) Uani 1 1 d .
C15 C 0.51090(16) 0.5147(6) 0.2429(5) 0.0235(9) Uani 1 1 d .
H15 H 0.5181 0.6457 0.2453 0.028 Uiso 1 1 calc R
C16 C 0.5437(2) 0.3868(7) 0.2076(6) 0.0304(12) Uani 1 1 d .
H16 H 0.5725 0.4319 0.1834 0.036 Uiso 1 1 calc R
C17 C 0.5351(2) 0.2002(7) 0.2073(7) 0.0385(15) Uani 1 1 d .
H17 H 0.5579 0.1139 0.1840 0.046 Uiso 1 1 calc R
C18 C 0.49273(19) 0.1346(7) 0.2413(7) 0.0467(14) Uani 1 1 d .
H18 H 0.4864 0.0030 0.2413 0.056 Uiso 1 1 calc R
C19 C 0.45969(15) 0.2609(11) 0.2752(5) 0.0372(9) Uani 1 1 d .
H19 H 0.4311 0.2142 0.2992 0.045 Uiso 1 1 calc R
N1 N 0.38513(12) 0.6081(4) 0.1693(3) 0.0171(7) Uani 1 1 d .
O1 O 0.16095(9) 0.7769(5) -0.0061(3) 0.0188(6) Uani 1 1 d .
H1 H 0.1444 0.8636 -0.0634 0.028 Uiso 1 1 calc R
O2 O 0.16520(9) 0.7621(7) -0.3013(2) 0.0213(5) Uani 1 1 d .

loop_
_atom_site_aniso_label
_atom_site_aniso_U_11
_atom_site_aniso_U_22
_atom_site_aniso_U_33
_atom_site_aniso_U_23
_atom_site_aniso_U_13
_atom_site_aniso_U_12
Br1 0.02606(19) 0.02332(17) 0.01576(15) 0.0011(3) 0.01155(12) 0.0028(3)
C1 0.0309(19) 0.0102(16) 0.0177(15) 0.004(3) 0.0149(14) 0.005(3)
C2 0.0226(17) 0.0129(15) 0.0193(15) 0.002(3) 0.0108(13) 0.006(3)
C3 0.0231(18) 0.0124(14) 0.0181(15) 0.000(3) 0.0057(13) 0.001(3)
C4 0.0245(19) 0.015(2) 0.0151(14) -0.002(3) 0.0096(14) -0.003(3)
C5 0.0194(18) 0.007(2) 0.0174(15) -0.0015(16) 0.0091(13) 0.0009(17)
C6 0.0132(18) 0.012(2) 0.0154(17) 0.0000(13) 0.0037(14) -0.0016(14)
C7 0.0140(18) 0.018(3) 0.0196(17) -0.0011(16) 0.0042(14) -0.0026(15)
C8 0.024(2) 0.022(2) 0.0158(17) -0.0023(14) 0.0090(16) 0.0003(15)
C9 0.0267(19) 0.005(2) 0.0169(15) -0.0005(16) 0.0070(14) 0.0006(16)
C10 0.014(2) 0.021(2) 0.021(2) 0.0058(16) 0.0049(17) 0.0057(16)
C11 0.033(2) 0.024(3) 0.0208(19) 0.0040(16) 0.0109(17) 0.0049(17)
C12 0.029(2) 0.034(2) 0.0158(16) -0.004(3) 0.0051(14) 0.003(3)
C13 0.022(2) 0.029(2) 0.017(2) 0.0006(17) 0.0023(17) -0.0018(19)
C14 0.011(2) 0.031(2) 0.017(2) 0.0053(17) -0.0022(16) -0.0026(18)
C15 0.012(2) 0.025(2) 0.028(2) 0.0061(19) -0.0028(18) -0.0017(17)
C16 0.019(3) 0.038(3) 0.034(3) 0.007(2) 0.009(2) 0.005(2)
C17 0.017(2) 0.041(4) 0.049(3) -0.002(2) -0.002(2) 0.014(2)
C18 0.022(3) 0.027(3) 0.080(4) -0.001(3) 0.001(3) -0.003(2)
C19 0.025(2) 0.028(2) 0.058(2) 0.004(4) 0.0130(19) 0.000(4)
N1 0.0168(18) 0.0211(16) 0.0135(16) 0.0007(13) 0.0048(14) -0.0019(14)
O1 0.0129(12) 0.0209(18) 0.0248(12) 0.0063(15) 0.0093(10) 0.0064(14)
O2 0.0172(12) 0.0311(14) 0.0154(10) 0.003(2) 0.0049(9) 0.006(2)

loop_
_atom_type_symbol
_atom_type_description
_atom_type_scat_dispersion_real
_atom_type_scat_dispersion_imag
_atom_type_scat_source
C C 0.0033 0.0016 'International Tables Vol C Tables 4.2.6.8 and 6.1.1.4'
H H 0.0000 0.0000 'International Tables Vol C Tables 4.2.6.8 and 6.1.1.4'
N N 0.0061 0.0033 'International Tables Vol C Tables 4.2.6.8 and 6.1.1.4'
O O 0.0106 0.0060 'International Tables Vol C Tables 4.2.6.8 and 6.1.1.4'
Br Br -0.2901 2.4595 'International Tables Vol C Tables 4.2.6.8 and 6.1.1.4'

loop_
_geom_angle_atom_site_label_1
_geom_angle_atom_site_label_2
_geom_angle_atom_site_label_3
_geom_angle
C2 C1 C9 122.9(3)
C2 C1 Br1 117.3(2)
C9 C1 Br1 119.8(3)
O1 C2 C1 121.5(3)
O1 C2 C3 120.4(3)
C1 C2 C3 118.0(3)
O2 C3 C4 125.0(3)
O2 C3 C2 114.9(3)
C4 C3 C2 120.1(3)
C3 C4 C5 120.8(3)
C3 C4 H4 119.6
C5 C4 H4 119.6
C4 C5 C9 120.5(3)
C4 C5 C6 118.9(3)
C9 C5 C6 120.5(3)
C10 C6 C5 112.8(3)
C10 C6 C7 109.0(3)
C5 C6 C7 111.7(3)
C10 C6 H6 107.7
C5 C6 H6 107.7
C7 C6 H6 107.7
N1 C7 C6 110.7(3)
N1 C7 H7A 109.5
C6 C7 H7A 109.5
N1 C7 H7B 109.5
C6 C7 H7B 109.5
H7A C7 H7B 108.1
N1 C8 C9 110.9(3)
N1 C8 H8A 109.5
C9 C8 H8A 109.5
N1 C8 H8B 109.5
C9 C8 H8B 109.5
H8A C8 H8B 108.0
C5 C9 C1 117.6(3)
C5 C9 C8 121.3(3)
C1 C9 C8 121.2(3)
C11 C10 C6 123.6(4)
C11 C10 H10 118.2
C6 C10 H10 118.2
C10 C11 H11A 120.0
C10 C11 H11B 120.0
H11A C11 H11B 120.0
O2 C12 H12A 109.5
O2 C12 H12B 109.5
H12A C12 H12B 109.5
O2 C12 H12C 109.5
H12A C12 H12C 109.5
H12B C12 H12C 109.5
N1 C13 C14 111.5(3)
N1 C13 H13A 109.3
C14 C13 H13A 109.3
N1 C13 H13B 109.3
C14 C13 H13B 109.3
H13A C13 H13B 108.0
C19 C14 C15 117.1(4)
C19 C14 C13 120.9(4)
C15 C14 C13 122.0(4)
C16 C15 C14 121.0(4)
C16 C15 H15 119.5
C14 C15 H15 119.5
C17 C16 C15 120.8(5)
C17 C16 H16 119.6
C15 C16 H16 119.6
C16 C17 C18 119.5(5)
C16 C17 H17 120.3
C18 C17 H17 120.3
C19 C18 C17 120.1(5)
C19 C18 H18 120.0
C17 C18 H18 120.0
C14 C19 C18 121.6(5)
C14 C19 H19 119.2
C18 C19 H19 119.2
C7 N1 C8 108.2(3)
C7 N1 C13 112.1(3)
C8 N1 C13 110.0(3)
C2 O1 H1 109.5
C3 O2 C12 116.5(3)

loop_
_geom_bond_atom_site_label_1
_geom_bond_atom_site_label_2
_geom_bond_distance
Br1 C1 1.901(3)
C1 C2 1.377(4)
C1 C9 1.395(5)
C2 O1 1.367(4)
C2 C3 1.408(4)
C3 O2 1.369(4)
C3 C4 1.371(5)
C4 C5 1.386(5)
C4 H4 0.9500
C5 C9 1.394(4)
C5 C6 1.520(5)
C6 C10 1.508(5)
C6 C7 1.526(5)
C6 H6 1.0000
C7 N1 1.469(4)
C7 H7A 0.9900
C7 H7B 0.9900
C8 N1 1.470(5)
C8 C9 1.508(5)
C8 H8A 0.9900
C8 H8B 0.9900
C10 C11 1.325(5)
C10 H10 0.9500
C11 H11A 0.9500
C11 H11B 0.9500
C12 O2 1.426(4)
C12 H12A 0.9800
C12 H12B 0.9800
C12 H12C 0.9800
C13 N1 1.471(5)
C13 C14 1.497(6)
C13 H13A 0.9900
C13 H13B 0.9900
C14 C19 1.378(9)
C14 C15 1.403(6)
C15 C16 1.395(7)
C15 H15 0.9500
C16 C17 1.345(8)
C16 H16 0.9500
C17 C18 1.392(8)
C17 H17 0.9500
C18 C19 1.386(8)
C18 H18 0.9500
C19 H19 0.9500
O1 H1 0.8400

loop_
_geom_hbond_atom_site_label_D
_geom_hbond_atom_site_label_H
_geom_hbond_atom_site_label_A
_geom_hbond_distance_DH
_geom_hbond_distance_HA
_geom_hbond_distance_DA
_geom_hbond_angle_DHA
_geom_hbond_site_symmetry_A
O1 H1 N1 0.84 2.02 2.850(5) 168.1 4

loop_
_cod_related_entry_id
_cod_related_entry_code
_cod_related_entry_database
1 30651894 ChemSpider
